data_2239815
loop_
_publ_author_name
'Sun, Wan'
'Liu, Wen-Mo'
'Li, Sheng-Li'

_publ_section_title
;
 (<i>E</i>)-3-(9-Hexyl-9<i>H</i>-carbazol-3-yl)acrylic acid
;
_journal_issue 8
_journal_name_full 'Acta Crystallographica Section E'
_journal_page_first o884
_journal_paper_doi 10.1107/S1600536814016237
_journal_volume 70
_journal_year 2014
_chemical_formula_iupac 'C21 H23 N O2'
_chemical_formula_moiety 'C21 H23 N O2'
_chemical_formula_sum 'C21 H23 N O2'
_chemical_formula_weight 321.40
_chemical_melting_point 425
_chemical_name_systematic
;
(<i>E</i>)-3-(9-Hexyl-9<i>H</i>-carbazol-3-yl)acrylic acid
;
_space_group_IT_number 14
_symmetry_cell_setting monoclinic
_symmetry_space_group_name_Hall '-P 2yn'
_symmetry_space_group_name_H-M 'P 1 21/n 1'
_atom_sites_solution_hydrogens geom
_atom_sites_solution_primary direct
_atom_sites_solution_secondary difmap
_audit_creation_method SHELXL-97
_cell_angle_alpha 90.00
_cell_angle_beta 94.922(6)
_cell_angle_gamma 90.00
_cell_formula_units_Z 4
_cell_length_a 10.594(5)
_cell_length_b 5.109(2)
_cell_length_c 33.152(15)
_cell_measurement_reflns_used 2128
_cell_measurement_temperature 298(2)
_cell_measurement_theta_max 20.60
_cell_measurement_theta_min 4.19
_cell_volume 1787.7(14)
_computing_cell_refinement 'SAINT (Bruker, 2007)'
_computing_data_collection 'SMART (Bruker, 2007)'
_computing_data_reduction 'SAINT (Bruker, 2007)'
_computing_molecular_graphics 'SHELXTL (Sheldrick, 2008)'
_computing_publication_material 'SHELXTL (Sheldrick, 2008)'
_computing_structure_refinement 'SHELXTL (Sheldrick, 2008)'
_computing_structure_solution 'SHELXTL (Sheldrick, 2008)'
_diffrn_ambient_temperature 298(2)
_diffrn_measured_fraction_theta_full 0.994
_diffrn_measured_fraction_theta_max 0.994
_diffrn_measurement_device_type 'Bruker SMART APEX CCD'
_diffrn_measurement_method 'phi and omega scans'
_diffrn_radiation_monochromator graphite
_diffrn_radiation_source 'sealed tube'
_diffrn_radiation_type MoK\a
_diffrn_radiation_wavelength 0.71073
_diffrn_reflns_av_R_equivalents 0.0269
_diffrn_reflns_av_sigmaI/netI 0.0256
_diffrn_reflns_limit_h_max 12
_diffrn_reflns_limit_h_min -12
_diffrn_reflns_limit_k_max 5
_diffrn_reflns_limit_k_min -6
_diffrn_reflns_limit_l_max 38
_diffrn_reflns_limit_l_min -39
_diffrn_reflns_number 11882
_diffrn_reflns_theta_full 25.00
_diffrn_reflns_theta_max 25.00
_diffrn_reflns_theta_min 1.23
_exptl_absorpt_coefficient_mu 0.076
_exptl_absorpt_correction_type none
_exptl_crystal_colour yellow
_exptl_crystal_density_diffrn 1.194
_exptl_crystal_density_method 'not measured'
_exptl_crystal_description block
_exptl_crystal_F_000 688
_exptl_crystal_size_max 0.30
_exptl_crystal_size_mid 0.20
_exptl_crystal_size_min 0.20
_refine_diff_density_max 0.465
_refine_diff_density_min -0.264
_refine_ls_extinction_method none
_refine_ls_goodness_of_fit_ref 1.065
_refine_ls_hydrogen_treatment constr
_refine_ls_matrix_type full
_refine_ls_number_parameters 219
_refine_ls_number_reflns 3115
_refine_ls_number_restraints 0
_refine_ls_restrained_S_all 1.065
_refine_ls_R_factor_all 0.0772
_refine_ls_R_factor_gt 0.0557
_refine_ls_shift/su_max 0.000
_refine_ls_shift/su_mean 0.000
_refine_ls_structure_factor_coef Fsqd
_refine_ls_weighting_details 'calc w=1/[\s^2^(Fo^2^)+(0.1029P)^2^+0.5377P] where P=(Fo^2^+2Fc^2^)/3'
_refine_ls_weighting_scheme calc
_refine_ls_wR_factor_gt 0.1646
_refine_ls_wR_factor_ref 0.1919
_reflns_number_gt 2291
_reflns_number_total 3115
_reflns_threshold_expression I>2sigma(I)
_cod_data_source_file xu5796sup1.cif
_cod_data_source_block I
_cod_original_cell_volume 1787.5(14)
_cod_original_sg_symbol_H-M 'P 21/n'
_cod_database_code 2239815
_cod_database_fobs_code 2239815

loop_
_symmetry_equiv_pos_as_xyz
'x, y, z'
'-x+1/2, y+1/2, -z+1/2'
'-x, -y, -z'
'x-1/2, -y-1/2, z-1/2'

loop_
_atom_site_type_symbol
_atom_site_label
_atom_site_fract_x
_atom_site_fract_y
_atom_site_fract_z
_atom_site_U_iso_or_equiv
_atom_site_adp_type
_atom_site_calc_flag
_atom_site_refinement_flags
_atom_site_occupancy
_atom_site_symmetry_multiplicity
C C1 0.7326(2) 0.3637(5) 0.18010(7) 0.0663(7) Uani d . 1 1
H H1A 0.8098 0.2762 0.1834 0.080 Uiso calc R 1 1
C C2 0.7043(3) 0.5596(5) 0.20667(8) 0.0774(8) Uani d . 1 1
H H2 0.7634 0.6047 0.2279 0.093 Uiso calc R 1 1
C C3 0.5892(3) 0.6895(5) 0.20204(8) 0.0758(8) Uani d . 1 1
H H3 0.5727 0.8210 0.2203 0.091 Uiso calc R 1 1
C C4 0.4993(3) 0.6291(5) 0.17135(8) 0.0698(7) Uani d . 1 1
H H4 0.4220 0.7164 0.1686 0.084 Uiso calc R 1 1
C C5 0.5273(2) 0.4319(4) 0.14423(7) 0.0570(6) Uani d . 1 1
C C6 0.6441(2) 0.2999(4) 0.14841(6) 0.0535(6) Uani d . 1 1
C C7 0.64129(19) 0.1119(4) 0.11537(6) 0.0500(6) Uani d . 1 1
C C8 0.5225(2) 0.1420(4) 0.09295(6) 0.0526(6) Uani d . 1 1
C C9 0.4886(2) -0.0077(5) 0.05871(6) 0.0598(6) Uani d . 1 1
H H9 0.4102 0.0127 0.0442 0.072 Uiso calc R 1 1
C C10 0.5756(2) -0.1879(5) 0.04707(6) 0.0587(6) Uani d . 1 1
H H10 0.5545 -0.2896 0.0242 0.070 Uiso calc R 1 1
C C11 0.6947(2) -0.2234(4) 0.06846(6) 0.0529(6) Uani d . 1 1
C C12 0.7261(2) -0.0701(4) 0.10286(6) 0.0532(6) Uani d . 1 1
H H12 0.8045 -0.0909 0.1174 0.064 Uiso calc R 1 1
C C13 0.7861(2) -0.4127(4) 0.05570(6) 0.0568(6) Uani d . 1 1
H H13 0.8624 -0.4229 0.0718 0.068 Uiso calc R 1 1
C C14 0.7743(2) -0.5720(5) 0.02407(7) 0.0609(6) Uani d . 1 1
H H14 0.6993 -0.5668 0.0073 0.073 Uiso calc R 1 1
C C15 0.8722(2) -0.7543(5) 0.01418(7) 0.0605(6) Uani d . 1 1
C C16 0.3276(2) 0.4227(5) 0.09634(8) 0.0730(8) Uani d . 1 1
H H16A 0.3211 0.4295 0.0670 0.088 Uiso calc R 1 1
H H16B 0.3152 0.5989 0.1062 0.088 Uiso calc R 1 1
C C17 0.2239(2) 0.2500(7) 0.10958(9) 0.0903(10) Uani d . 1 1
H H17A 0.1432 0.3267 0.0998 0.108 Uiso calc R 1 1
H H17B 0.2298 0.0817 0.0963 0.108 Uiso calc R 1 1
C C18 0.2226(3) 0.2040(7) 0.15327(9) 0.0911(9) Uani d . 1 1
H H18A 0.2115 0.3705 0.1666 0.109 Uiso calc R 1 1
H H18B 0.3042 0.1341 0.1635 0.109 Uiso calc R 1 1
C C19 0.1198(3) 0.0179(7) 0.16456(13) 0.1166(13) Uani d . 1 1
H H19A 0.1239 -0.1415 0.1488 0.140 Uiso calc R 1 1
H H19B 0.0377 0.0976 0.1576 0.140 Uiso calc R 1 1
C C20 0.1322(5) -0.0535(9) 0.21078(15) 0.1420(17) Uani d . 1 1
H H20A 0.2163 -0.1242 0.2177 0.170 Uiso calc R 1 1
H H20B 0.1252 0.1065 0.2262 0.170 Uiso calc R 1 1
C C21 0.0420(5) -0.2353(11) 0.22313(17) 0.182(2) Uani d . 1 1
H H21A 0.0430 -0.3896 0.2066 0.273 Uiso calc R 1 1
H H21B -0.0409 -0.1579 0.2201 0.273 Uiso calc R 1 1
H H21C 0.0628 -0.2813 0.2510 0.273 Uiso calc R 1 1
N N1 0.45361(17) 0.3355(4) 0.11062(5) 0.0585(5) Uani d . 1 1
O O1 0.84699(17) -0.8937(4) -0.01813(5) 0.0839(6) Uani d . 1 1
H H1 0.9106 -0.9745 -0.0233 0.126 Uiso calc R 1 1
O O2 0.97385(16) -0.7732(4) 0.03562(5) 0.0849(7) Uani d . 1 1

loop_
_atom_site_aniso_label
_atom_site_aniso_U_11
_atom_site_aniso_U_22
_atom_site_aniso_U_33
_atom_site_aniso_U_12
_atom_site_aniso_U_13
_atom_site_aniso_U_23
C1 0.0730(16) 0.0645(15) 0.0614(14) 0.0008(13) 0.0060(12) -0.0050(12)
C2 0.095(2) 0.0748(19) 0.0621(15) -0.0061(15) 0.0069(13) -0.0155(13)
C3 0.099(2) 0.0602(16) 0.0706(16) 0.0007(15) 0.0238(14) -0.0148(13)
C4 0.0798(17) 0.0579(15) 0.0750(16) 0.0120(13) 0.0253(13) -0.0025(13)
C5 0.0688(15) 0.0494(13) 0.0548(12) 0.0067(11) 0.0171(10) 0.0024(10)
C6 0.0622(13) 0.0493(13) 0.0502(12) 0.0028(10) 0.0116(10) 0.0018(10)
C7 0.0546(13) 0.0495(13) 0.0470(11) 0.0044(10) 0.0108(9) 0.0043(9)
C8 0.0566(13) 0.0546(13) 0.0481(11) 0.0076(10) 0.0121(9) 0.0044(10)
C9 0.0546(13) 0.0713(15) 0.0532(12) 0.0123(12) 0.0036(9) 0.0000(11)
C10 0.0625(14) 0.0648(15) 0.0490(12) 0.0049(11) 0.0057(10) -0.0078(10)
C11 0.0558(13) 0.0536(13) 0.0499(12) 0.0084(10) 0.0092(9) 0.0006(10)
C12 0.0539(13) 0.0539(14) 0.0519(12) 0.0075(10) 0.0040(9) 0.0005(10)
C13 0.0576(13) 0.0588(14) 0.0541(12) 0.0078(11) 0.0053(10) -0.0049(11)
C14 0.0583(14) 0.0676(16) 0.0566(13) 0.0130(11) 0.0037(10) -0.0060(11)
C15 0.0600(14) 0.0662(15) 0.0552(13) 0.0116(11) 0.0038(10) -0.0103(11)
C16 0.0710(17) 0.0803(19) 0.0681(15) 0.0281(14) 0.0088(12) 0.0062(13)
C17 0.0615(16) 0.123(3) 0.0839(19) 0.0204(17) -0.0066(14) -0.0058(17)
C18 0.0790(19) 0.089(2) 0.107(2) 0.0104(16) 0.0196(16) -0.0084(18)
C19 0.095(2) 0.101(3) 0.160(3) -0.012(2) 0.052(2) -0.024(2)
C20 0.151(4) 0.126(3) 0.158(4) -0.042(3) 0.066(3) -0.020(3)
C21 0.189(5) 0.129(4) 0.245(6) -0.028(3) 0.117(5) -0.021(4)
N1 0.0601(11) 0.0592(12) 0.0572(11) 0.0153(9) 0.0108(9) 0.0002(9)
O1 0.0744(12) 0.1000(15) 0.0750(11) 0.0311(11) -0.0068(9) -0.0370(10)
O2 0.0699(12) 0.1028(15) 0.0789(12) 0.0305(10) -0.0121(9) -0.0354(11)

loop_
_atom_type_symbol
_atom_type_description
_atom_type_scat_dispersion_real
_atom_type_scat_dispersion_imag
_atom_type_scat_source
C C 0.0033 0.0016 'International Tables Vol C Tables 4.2.6.8 and 6.1.1.4'
H H 0.0000 0.0000 'International Tables Vol C Tables 4.2.6.8 and 6.1.1.4'
N N 0.0061 0.0033 'International Tables Vol C Tables 4.2.6.8 and 6.1.1.4'
O O 0.0106 0.0060 'International Tables Vol C Tables 4.2.6.8 and 6.1.1.4'

loop_
_geom_angle_atom_site_label_1
_geom_angle_atom_site_label_2
_geom_angle_atom_site_label_3
_geom_angle
C2 C1 C6 118.9(2)
C2 C1 H1A 120.5
C6 C1 H1A 120.5
C1 C2 C3 120.9(2)
C1 C2 H2 119.6
C3 C2 H2 119.6
C4 C3 C2 121.6(2)
C4 C3 H3 119.2
C2 C3 H3 119.2
C3 C4 C5 117.9(2)
C3 C4 H4 121.1
C5 C4 H4 121.1
N1 C5 C4 129.3(2)
N1 C5 C6 109.70(19)
C4 C5 C6 121.0(2)
C1 C6 C5 119.7(2)
C1 C6 C7 134.0(2)
C5 C6 C7 106.33(18)
C12 C7 C8 119.20(19)
C12 C7 C6 134.30(19)
C8 C7 C6 106.49(18)
N1 C8 C9 128.9(2)
N1 C8 C7 109.38(19)
C9 C8 C7 121.7(2)
C10 C9 C8 117.6(2)
C10 C9 H9 121.2
C8 C9 H9 121.2
C9 C10 C11 122.5(2)
C9 C10 H10 118.8
C11 C10 H10 118.8
C12 C11 C10 118.63(19)
C12 C11 C13 119.4(2)
C10 C11 C13 122.0(2)
C7 C12 C11 120.40(19)
C7 C12 H12 119.8
C11 C12 H12 119.8
C14 C13 C11 128.1(2)
C14 C13 H13 115.9
C11 C13 H13 115.9
C13 C14 C15 123.5(2)
C13 C14 H14 118.3
C15 C14 H14 118.3
O2 C15 O1 122.5(2)
O2 C15 C14 121.4(2)
O1 C15 C14 116.04(19)
N1 C16 C17 113.6(2)
N1 C16 H16A 108.8
C17 C16 H16A 108.8
N1 C16 H16B 108.8
C17 C16 H16B 108.8
H16A C16 H16B 107.7
C18 C17 C16 116.8(2)
C18 C17 H17A 108.1
C16 C17 H17A 108.1
C18 C17 H17B 108.1
C16 C17 H17B 108.1
H17A C17 H17B 107.3
C17 C18 C19 114.3(3)
C17 C18 H18A 108.7
C19 C18 H18A 108.7
C17 C18 H18B 108.7
C19 C18 H18B 108.7
H18A C18 H18B 107.6
C18 C19 C20 112.6(3)
C18 C19 H19A 109.1
C20 C19 H19A 109.1
C18 C19 H19B 109.1
C20 C19 H19B 109.1
H19A C19 H19B 107.8
C21 C20 C19 115.6(4)
C21 C20 H20A 108.4
C19 C20 H20A 108.4
C21 C20 H20B 108.4
C19 C20 H20B 108.4
H20A C20 H20B 107.4
C20 C21 H21A 109.5
C20 C21 H21B 109.5
H21A C21 H21B 109.5
C20 C21 H21C 109.5
H21A C21 H21C 109.5
H21B C21 H21C 109.5
C8 N1 C5 108.09(18)
C8 N1 C16 125.8(2)
C5 N1 C16 126.14(19)
C15 O1 H1 109.5

loop_
_geom_bond_atom_site_label_1
_geom_bond_atom_site_label_2
_geom_bond_distance
C1 C2 1.383(4)
C1 C6 1.386(3)
C1 H1A 0.9300
C2 C3 1.385(4)
C2 H2 0.9300
C3 C4 1.368(3)
C3 H3 0.9300
C4 C5 1.399(3)
C4 H4 0.9300
C5 N1 1.394(3)
C5 C6 1.406(3)
C6 C7 1.455(3)
C7 C12 1.381(3)
C7 C8 1.414(3)
C8 N1 1.387(3)
C8 C9 1.390(3)
C9 C10 1.380(3)
C9 H9 0.9300
C10 C11 1.405(3)
C10 H10 0.9300
C11 C12 1.400(3)
C11 C13 1.457(3)
C12 H12 0.9300
C13 C14 1.325(3)
C13 H13 0.9300
C14 C15 1.452(3)
C14 H14 0.9300
C15 O2 1.242(3)
C15 O1 1.295(3)
C16 N1 1.448(3)
C16 C17 1.504(4)
C16 H16A 0.9700
C16 H16B 0.9700
C17 C18 1.469(4)
C17 H17A 0.9700
C17 H17B 0.9700
C18 C19 1.517(5)
C18 H18A 0.9700
C18 H18B 0.9700
C19 C20 1.570(6)
C19 H19A 0.9700
C19 H19B 0.9700
C20 C21 1.418(6)
C20 H20A 0.9700
C20 H20B 0.9700
C21 H21A 0.9600
C21 H21B 0.9600
C21 H21C 0.9600
O1 H1 0.8200

loop_
_geom_hbond_atom_site_label_D
_geom_hbond_atom_site_label_H
_geom_hbond_atom_site_label_A
_geom_hbond_site_symmetry_A
_geom_hbond_distance_DH
_geom_hbond_distance_HA
_geom_hbond_distance_DA
_geom_hbond_angle_DHA
O1 H1 O2 3_735 0.82 1.85 2.650(3) 166

loop_
_geom_torsion_atom_site_label_1
_geom_torsion_atom_site_label_2
_geom_torsion_atom_site_label_3
_geom_torsion_atom_site_label_4
_geom_torsion
C1 C6 C7 C12 -0.7(5)
C5 C6 C7 C12 179.3(2)
C1 C6 C7 C8 180.0(3)
C5 C6 C7 C8 0.0(2)
C8 C7 C12 C11 0.0(3)
C6 C7 C12 C11 -179.3(2)
C10 C11 C12 C7 -0.1(3)
C13 C11 C12 C7 179.5(2)
C5 N1 C8 C9 -179.5(2)
C16 N1 C8 C9 -0.1(4)
C5 N1 C8 C7 0.3(3)
C16 N1 C8 C7 179.7(2)
C12 C7 C8 N1 -179.60(19)
C6 C7 C8 N1 -0.2(2)
C12 C7 C8 C9 0.2(3)
C6 C7 C8 C9 179.6(2)
C8 N1 C5 C4 179.4(2)
C16 N1 C5 C4 0.1(4)
C8 N1 C5 C6 -0.4(3)
C16 N1 C5 C6 -179.7(2)
C1 C6 C5 N1 -179.8(2)
C7 C6 C5 N1 0.2(3)
C1 C6 C5 C4 0.4(4)
C7 C6 C5 C4 -179.6(2)
N1 C5 C4 C3 -179.6(2)
C6 C5 C4 C3 0.2(4)
C15 C14 C13 C11 180.0(2)
C12 C11 C13 C14 -179.3(3)
C10 C11 C13 C14 0.2(4)
N1 C8 C9 C10 179.5(2)
C7 C8 C9 C10 -0.2(4)
C8 C9 C10 C11 0.1(4)
C12 C11 C10 C9 0.1(4)
C13 C11 C10 C9 -179.5(2)
C5 C4 C3 C2 -0.5(4)
C13 C14 C15 O2 1.2(4)
C13 C14 C15 O1 -178.9(3)
C5 C6 C1 C2 -0.6(4)
C7 C6 C1 C2 179.3(3)
C6 C1 C2 C3 0.3(4)
C4 C3 C2 C1 0.3(5)
C16 C17 C18 C19 -177.5(3)
C17 C18 C19 C20 173.0(3)
C18 C19 C20 C21 -177.3(4)
C8 N1 C16 C17 81.9(3)
C5 N1 C16 C17 -98.9(3)
C18 C17 C16 N1 55.5(4)
